data_1553141
loop_
_publ_author_name
'Hu, Ying'
'Zhou, Zijun'
'Gong, Lei'
'Meggers, Eric'

_publ_section_title
;
 Asymmetric aza-Henry reaction to provide oxindoles with quaternary carbon
 stereocenter catalyzed by a metal-templated chiral Br\/onsted base
;
_journal_issue 8
_journal_name_full 'Organic Chemistry Frontiers'
_journal_page_first 968
_journal_paper_doi 10.1039/C5QO00132C
_journal_volume 2
_journal_year 2015
_chemical_absolute_configuration unk
_chemical_formula_moiety 'C21 H22 Br N3 O5'
_chemical_formula_sum 'C21 H22 Br N3 O5'
_chemical_formula_weight 476.33
_chemical_name_systematic (3S,8R)-3j'
_space_group_IT_number 4
_space_group_name_Hall 'P 2yb'
_space_group_name_H-M_alt 'P 1 21 1'
_symmetry_cell_setting monoclinic
_symmetry_space_group_name_H-M 'P 1 21 1'
_atom_sites_solution_hydrogens geom
_atom_sites_solution_primary direct
_atom_sites_solution_secondary difmap
_audit_creation_method SHELXL-97
_audit_update_record
;
2015-04-17 deposited with the CCDC.
2015-06-12 downloaded from the CCDC.
;
_cell_angle_alpha 90.00
_cell_angle_beta 102.048(4)
_cell_angle_gamma 90.00
_cell_formula_units_Z 2
_cell_length_a 9.8915(4)
_cell_length_b 9.4814(4)
_cell_length_c 11.9420(5)
_cell_measurement_reflns_used 1357
_cell_measurement_temperature 153(2)
_cell_measurement_theta_max 25.9810
_cell_measurement_theta_min 3.6810
_cell_volume 1095.31(8)
_computing_cell_refinement 'Bruker FRAMBO'
_computing_data_collection 'Bruker FRAMBO'
_computing_data_reduction 'Bruker SAINT'
_computing_molecular_graphics 'Bruker SHELXTL'
_computing_publication_material 'Bruker SHELXTL'
_computing_structure_refinement 'SHELXL-97 (Sheldrick, 1997)'
_computing_structure_solution 'SHELXS-97 (Sheldrick, 1990)'
_diffrn_ambient_temperature 153(2)
_diffrn_detector_area_resol_mean 16.1903
_diffrn_measured_fraction_theta_full 0.996
_diffrn_measured_fraction_theta_max 0.996
_diffrn_measurement_device_type 'multiwire proportional'
_diffrn_measurement_method 'phi and omega scans'
_diffrn_radiation_monochromator graphite
_diffrn_radiation_source 'fine-focus sealed tube'
_diffrn_radiation_type MoK\a
_diffrn_radiation_wavelength 0.71073
_diffrn_reflns_av_R_equivalents 0.0242
_diffrn_reflns_av_sigmaI/netI 0.0487
_diffrn_reflns_limit_h_max 5
_diffrn_reflns_limit_h_min -12
_diffrn_reflns_limit_k_max 11
_diffrn_reflns_limit_k_min -11
_diffrn_reflns_limit_l_max 14
_diffrn_reflns_limit_l_min -13
_diffrn_reflns_number 4375
_diffrn_reflns_theta_full 26.00
_diffrn_reflns_theta_max 26.00
_diffrn_reflns_theta_min 3.49
_diffrn_standards_number 4753
_exptl_absorpt_coefficient_mu 1.913
_exptl_absorpt_correction_T_max 0.8317
_exptl_absorpt_correction_T_min 0.5976
_exptl_absorpt_correction_type multi-scan
_exptl_absorpt_process_details
; 
CrysAlisPro, Agilent Technologies, 
Version 1.171.36.24 (release 03-12-2012 CrysAlis171 .NET) 
(compiled Dec  3 2012,18:21:49) 
Empirical absorption correction using spherical harmonics, 
 implemented in SCALE3 ABSPACK scaling algorithm. 
;
_exptl_crystal_colour Colorless
_exptl_crystal_density_diffrn 1.444
_exptl_crystal_density_method 'not measured'
_exptl_crystal_description Block
_exptl_crystal_F_000 488
_exptl_crystal_recrystallization_method 'Re-crystallisation from solvent: dichloromethane, n-Hexane'
_exptl_crystal_size_max 0.30
_exptl_crystal_size_mid 0.30
_exptl_crystal_size_min 0.10
_refine_diff_density_max 0.375
_refine_diff_density_min -0.237
_refine_diff_density_rms 0.054
_refine_ls_abs_structure_details 'Flack H D (1983), Acta Cryst. A39, 876-881'
_refine_ls_abs_structure_Flack 0.002(9)
_refine_ls_extinction_method none
_refine_ls_goodness_of_fit_ref 1.000
_refine_ls_hydrogen_treatment mixed
_refine_ls_matrix_type full
_refine_ls_number_parameters 271
_refine_ls_number_reflns 3468
_refine_ls_number_restraints 1
_refine_ls_restrained_S_all 1.000
_refine_ls_R_factor_all 0.0403
_refine_ls_R_factor_gt 0.0376
_refine_ls_shift/su_max 0.000
_refine_ls_shift/su_mean 0.000
_refine_ls_structure_factor_coef Fsqd
_refine_ls_weighting_details 'calc w=1/[\s^2^(Fo^2^)+(0.0683P)^2^+0.0000P] where P=(Fo^2^+2Fc^2^)/3'
_refine_ls_weighting_scheme calc
_refine_ls_wR_factor_gt 0.1030
_refine_ls_wR_factor_ref 0.1077
_reflns_number_gt 3305
_reflns_number_total 3468
_reflns_threshold_expression >2sigma(I)
_cod_data_source_file c5qo00132c2.cif
_cod_data_source_block 1
_cod_depositor_comments
;
The following automatic conversions were performed:

data item '_symmetry_cell_setting' value 'Monoclinic' was changed to
'monoclinic' in accordance with the
/home/saulius/struct/COD-crude-data/automatic-downloads/DataCite-retrospective/RSC/depositions/lib/dictionaries/cif_core.dic
dictionary named 'cif_core.dic' version 2.4.2 last updated on
2011-04-26.

Automatic conversion script
Id: cif_fix_values 6909 2019-04-08 15:41:33Z antanas 
;
_cod_original_sg_symbol_H-M P2(1)
_cod_database_code 1553141

loop_
_symmetry_equiv_pos_as_xyz
'x, y, z'
'-x, y+1/2, -z'

loop_
_atom_site_label
_atom_site_type_symbol
_atom_site_fract_x
_atom_site_fract_y
_atom_site_fract_z
_atom_site_U_iso_or_equiv
_atom_site_adp_type
_atom_site_occupancy
_atom_site_symmetry_multiplicity
_atom_site_calc_flag
_atom_site_refinement_flags
Br1 Br 0.70856(4) 0.41160(4) 0.02243(3) 0.04483(15) Uani 1 1 d .
N1 N 0.9739(3) 0.7520(3) -0.2981(3) 0.0278(7) Uani 1 1 d .
N2 N 0.8219(3) 0.4626(4) -0.4513(3) 0.0312(7) Uani 1 1 d .
H2A H 0.8291 0.3771 -0.4782 0.037 Uiso 1 1 calc R
N3 N 1.0258(3) 0.2716(3) -0.2951(3) 0.0262(7) Uani 1 1 d .
C1 C 1.0137(4) 0.8992(5) -0.2984(3) 0.0391(9) Uani 1 1 d .
H1A H 1.0553 0.9177 -0.3646 0.059 Uiso 1 1 calc R
H1B H 1.0810 0.9206 -0.2278 0.059 Uiso 1 1 calc R
H1C H 0.9318 0.9589 -0.3029 0.059 Uiso 1 1 calc R
C2 C 0.9779(4) 0.6621(4) -0.3855(3) 0.0269(8) Uani 1 1 d .
C3 C 0.9231(4) 0.5156(4) -0.3546(3) 0.0232(7) Uani 1 1 d .
C4 C 1.0525(3) 0.4183(4) -0.3353(3) 0.0231(6) Uani 1 1 d .
H4A H 1.0793 0.4077 -0.4111 0.028 Uiso 1 1 calc R
C5 C 0.7152(4) 0.5491(5) -0.4993(3) 0.0347(9) Uani 1 1 d .
C6 C 0.5006(4) 0.5490(5) -0.6454(3) 0.0340(9) Uani 1 1 d .
C7 C 0.4347(4) 0.4317(6) -0.7263(4) 0.0529(13) Uani 1 1 d .
H7A H 0.4924 0.4124 -0.7820 0.079 Uiso 1 1 calc R
H7B H 0.3425 0.4614 -0.7667 0.079 Uiso 1 1 calc R
H7C H 0.4269 0.3461 -0.6821 0.079 Uiso 1 1 calc R
C8 C 0.4097(5) 0.5772(8) -0.5599(5) 0.0656(17) Uani 1 1 d .
H8A H 0.4508 0.6523 -0.5074 0.098 Uiso 1 1 calc R
H8B H 0.4020 0.4911 -0.5163 0.098 Uiso 1 1 calc R
H8C H 0.3175 0.6064 -0.6009 0.098 Uiso 1 1 calc R
C9 C 0.5338(5) 0.6756(6) -0.7101(5) 0.0592(15) Uani 1 1 d .
H9A H 0.5759 0.7487 -0.6558 0.089 Uiso 1 1 calc R
H9B H 0.4487 0.7122 -0.7585 0.089 Uiso 1 1 calc R
H9C H 0.5986 0.6487 -0.7583 0.089 Uiso 1 1 calc R
C11 C 0.8871(4) 0.7477(4) -0.1158(3) 0.0300(8) Uani 1 1 d .
H11A H 0.9120 0.8426 -0.0960 0.036 Uiso 1 1 calc R
C12 C 0.8258(4) 0.6654(5) -0.0453(3) 0.0354(9) Uani 1 1 d .
H12A H 0.8097 0.7032 0.0244 0.042 Uiso 1 1 calc R
C13 C 0.7878(4) 0.5282(4) -0.0758(3) 0.0286(8) Uani 1 1 d .
C14 C 0.8090(3) 0.4695(4) -0.1777(3) 0.0263(7) Uani 1 1 d .
H14A H 0.7799 0.3761 -0.1992 0.032 Uiso 1 1 calc R
C15 C 0.8731(3) 0.5504(4) -0.2461(3) 0.0230(7) Uani 1 1 d .
C16 C 0.9115(4) 0.6898(4) -0.2157(3) 0.0240(7) Uani 1 1 d .
C21 C 1.1768(3) 0.4802(4) -0.2531(3) 0.0241(7) Uani 1 1 d .
C22 C 1.2870(4) 0.5311(5) -0.2976(4) 0.0441(11) Uani 1 1 d .
H22A H 1.2831 0.5254 -0.3776 0.053 Uiso 1 1 calc R
C23 C 1.4009(5) 0.5891(6) -0.2275(7) 0.0703(19) Uani 1 1 d .
H23A H 1.4752 0.6235 -0.2589 0.084 Uiso 1 1 calc R
C24 C 1.4073(5) 0.5974(6) -0.1135(7) 0.0661(19) Uani 1 1 d .
H24A H 1.4857 0.6388 -0.0652 0.079 Uiso 1 1 calc R
C25 C 1.2995(5) 0.5456(5) -0.0662(5) 0.0516(13) Uani 1 1 d .
H25A H 1.3048 0.5505 0.0141 0.062 Uiso 1 1 calc R
C26 C 1.1859(4) 0.4876(4) -0.1369(3) 0.0327(9) Uani 1 1 d .
H26A H 1.1125 0.4519 -0.1050 0.039 Uiso 1 1 calc R
O1 O 1.0244(3) 0.6877(3) -0.4702(2) 0.0390(7) Uani 1 1 d .
O2 O 0.7020(3) 0.6677(4) -0.4672(3) 0.0522(10) Uani 1 1 d .
O3 O 0.6309(3) 0.4800(3) -0.5842(2) 0.0344(6) Uani 1 1 d .
O4 O 0.9076(3) 0.2331(3) -0.3001(3) 0.0380(7) Uani 1 1 d .
O5 O 1.1267(3) 0.1984(3) -0.2630(3) 0.0562(10) Uani 1 1 d .

loop_
_atom_site_aniso_label
_atom_site_aniso_U_11
_atom_site_aniso_U_22
_atom_site_aniso_U_33
_atom_site_aniso_U_23
_atom_site_aniso_U_13
_atom_site_aniso_U_12
Br1 0.0461(2) 0.0495(3) 0.0445(2) 0.0043(2) 0.02254(16) -0.0057(2)
N1 0.0424(16) 0.0176(15) 0.0218(15) 0.0003(13) 0.0032(12) 0.0026(14)
N2 0.0403(16) 0.0243(16) 0.0235(15) -0.0100(13) -0.0060(12) 0.0110(13)
N3 0.0359(16) 0.0132(14) 0.0263(15) -0.0022(13) -0.0012(12) -0.0010(13)
C1 0.069(3) 0.0147(18) 0.0339(18) 0.002(2) 0.0099(17) -0.003(2)
C2 0.042(2) 0.0180(18) 0.0175(16) 0.0053(14) -0.0005(14) 0.0056(15)
C3 0.0341(18) 0.0164(17) 0.0184(16) -0.0002(14) 0.0040(14) 0.0044(14)
C4 0.0347(15) 0.0169(15) 0.0185(13) 0.0019(17) 0.0075(11) 0.0028(17)
C5 0.037(2) 0.038(2) 0.0246(18) -0.0072(17) -0.0045(15) 0.0083(17)
C6 0.0259(17) 0.045(3) 0.0283(19) 0.0054(19) -0.0005(14) 0.0007(18)
C7 0.044(2) 0.060(4) 0.047(2) 0.009(3) -0.0103(18) -0.012(2)
C8 0.046(3) 0.097(5) 0.057(3) 0.000(3) 0.019(2) 0.021(3)
C9 0.046(3) 0.053(3) 0.068(3) 0.029(3) -0.014(2) -0.008(2)
C11 0.0405(19) 0.0202(18) 0.0302(19) -0.0053(16) 0.0098(15) 0.0023(16)
C12 0.045(2) 0.036(2) 0.0278(19) -0.0111(18) 0.0126(16) -0.0023(19)
C13 0.0273(17) 0.027(2) 0.0334(19) 0.0010(17) 0.0109(14) -0.0006(15)
C14 0.0276(16) 0.0229(17) 0.0279(18) -0.0041(15) 0.0048(13) -0.0001(14)
C15 0.0221(15) 0.0224(18) 0.0240(17) -0.0043(15) 0.0034(13) 0.0045(14)
C16 0.0289(17) 0.0200(18) 0.0217(17) -0.0005(15) 0.0024(13) 0.0026(14)
C21 0.0243(16) 0.0127(16) 0.0346(19) 0.0001(15) 0.0047(13) 0.0040(14)
C22 0.042(2) 0.032(2) 0.064(3) 0.000(2) 0.026(2) -0.0015(19)
C23 0.037(3) 0.047(3) 0.132(6) -0.013(4) 0.030(3) -0.012(2)
C24 0.035(2) 0.034(3) 0.117(6) -0.020(3) -0.014(3) 0.000(2)
C25 0.049(3) 0.035(3) 0.058(3) -0.012(2) -0.017(2) 0.000(2)
C26 0.0356(19) 0.0224(19) 0.036(2) 0.0006(17) -0.0012(15) 0.0026(16)
O1 0.0689(19) 0.0264(15) 0.0232(15) 0.0102(12) 0.0129(13) 0.0071(14)
O2 0.058(2) 0.0387(18) 0.048(2) -0.0212(15) -0.0154(16) 0.0247(15)
O3 0.0348(13) 0.0347(15) 0.0280(13) -0.0066(12) -0.0067(11) 0.0069(12)
O4 0.0386(15) 0.0183(14) 0.062(2) -0.0030(14) 0.0209(13) -0.0018(12)
O5 0.0481(18) 0.0169(15) 0.090(3) 0.0094(17) -0.0157(17) 0.0020(13)

loop_
_atom_type_symbol
_atom_type_description
_atom_type_scat_dispersion_real
_atom_type_scat_dispersion_imag
_atom_type_scat_source
C C 0.0033 0.0016 'International Tables Vol C Tables 4.2.6.8 and 6.1.1.4'
H H 0.0000 0.0000 'International Tables Vol C Tables 4.2.6.8 and 6.1.1.4'
N N 0.0061 0.0033 'International Tables Vol C Tables 4.2.6.8 and 6.1.1.4'
O O 0.0106 0.0060 'International Tables Vol C Tables 4.2.6.8 and 6.1.1.4'
Br Br -0.2901 2.4595 'International Tables Vol C Tables 4.2.6.8 and 6.1.1.4'

loop_
_geom_angle_atom_site_label_1
_geom_angle_atom_site_label_2
_geom_angle_atom_site_label_3
_geom_angle
C2 N1 C16 111.4(3)
C2 N1 C1 123.5(3)
C16 N1 C1 124.6(3)
C5 N2 C3 118.1(3)
C5 N2 H2A 120.9
C3 N2 H2A 120.9
O5 N3 O4 124.4(3)
O5 N3 C4 116.2(3)
O4 N3 C4 119.4(3)
N1 C1 H1A 109.5
N1 C1 H1B 109.5
H1A C1 H1B 109.5
N1 C1 H1C 109.5
H1A C1 H1C 109.5
H1B C1 H1C 109.5
O1 C2 N1 126.2(4)
O1 C2 C3 125.6(3)
N1 C2 C3 108.0(3)
N2 C3 C15 117.5(3)
N2 C3 C4 108.8(3)
C15 C3 C4 114.0(3)
N2 C3 C2 109.6(3)
C15 C3 C2 101.5(3)
C4 C3 C2 104.3(3)
N3 C4 C21 108.7(3)
N3 C4 C3 113.6(3)
C21 C4 C3 113.3(3)
N3 C4 H4A 106.9
C21 C4 H4A 106.9
C3 C4 H4A 106.9
O2 C5 O3 127.3(3)
O2 C5 N2 123.5(3)
O3 C5 N2 109.2(4)
O3 C6 C9 110.0(3)
O3 C6 C8 108.7(3)
C9 C6 C8 115.4(5)
O3 C6 C7 101.7(3)
C9 C6 C7 111.6(4)
C8 C6 C7 108.6(4)
C6 C7 H7A 109.5
C6 C7 H7B 109.5
H7A C7 H7B 109.5
C6 C7 H7C 109.5
H7A C7 H7C 109.5
H7B C7 H7C 109.5
C6 C8 H8A 109.5
C6 C8 H8B 109.5
H8A C8 H8B 109.5
C6 C8 H8C 109.5
H8A C8 H8C 109.5
H8B C8 H8C 109.5
C6 C9 H9A 109.5
C6 C9 H9B 109.5
H9A C9 H9B 109.5
C6 C9 H9C 109.5
H9A C9 H9C 109.5
H9B C9 H9C 109.5
C12 C11 C16 118.8(4)
C12 C11 H11A 120.6
C16 C11 H11A 120.6
C11 C12 C13 120.2(4)
C11 C12 H12A 119.9
C13 C12 H12A 119.9
C12 C13 C14 121.5(4)
C12 C13 Br1 120.8(3)
C14 C13 Br1 117.7(3)
C15 C14 C13 118.0(3)
C15 C14 H14A 121.0
C13 C14 H14A 121.0
C14 C15 C16 120.5(3)
C14 C15 C3 131.4(3)
C16 C15 C3 107.9(3)
C11 C16 N1 128.6(3)
C11 C16 C15 120.8(4)
N1 C16 C15 110.6(3)
C26 C21 C22 118.4(4)
C26 C21 C4 123.0(3)
C22 C21 C4 118.5(4)
C23 C22 C21 120.9(5)
C23 C22 H22A 119.5
C21 C22 H22A 119.5
C24 C23 C22 119.9(5)
C24 C23 H23A 120.1
C22 C23 H23A 120.1
C23 C24 C25 120.6(5)
C23 C24 H24A 119.7
C25 C24 H24A 119.7
C26 C25 C24 119.2(5)
C26 C25 H25A 120.4
C24 C25 H25A 120.4
C25 C26 C21 121.0(4)
C25 C26 H26A 119.5
C21 C26 H26A 119.5
C5 O3 C6 119.6(3)

loop_
_geom_bond_atom_site_label_1
_geom_bond_atom_site_label_2
_geom_bond_distance
Br1 C13 1.896(4)
N1 C2 1.355(5)
N1 C16 1.397(5)
N1 C1 1.450(6)
N2 C5 1.364(5)
N2 C3 1.451(4)
N2 H2A 0.8800
N3 O5 1.210(4)
N3 O4 1.215(4)
N3 C4 1.513(5)
C1 H1A 0.9800
C1 H1B 0.9800
C1 H1C 0.9800
C2 O1 1.220(5)
C2 C3 1.563(5)
C3 C15 1.517(5)
C3 C4 1.555(5)
C4 C21 1.522(5)
C4 H4A 1.0000
C5 O2 1.205(6)
C5 O3 1.341(4)
C6 O3 1.493(4)
C6 C9 1.501(7)
C6 C8 1.519(6)
C6 C7 1.526(7)
C7 H7A 0.9800
C7 H7B 0.9800
C7 H7C 0.9800
C8 H8A 0.9800
C8 H8B 0.9800
C8 H8C 0.9800
C9 H9A 0.9800
C9 H9B 0.9800
C9 H9C 0.9800
C11 C12 1.377(6)
C11 C16 1.379(5)
C11 H11A 0.9500
C12 C13 1.382(6)
C12 H12A 0.9500
C13 C14 1.394(5)
C14 C15 1.369(5)
C14 H14A 0.9500
C15 C16 1.401(5)
C21 C26 1.374(5)
C21 C22 1.395(5)
C22 C23 1.371(8)
C22 H22A 0.9500
C23 C24 1.351(10)
C23 H23A 0.9500
C24 C25 1.395(9)
C24 H24A 0.9500
C25 C26 1.372(6)
C25 H25A 0.9500
C26 H26A 0.9500

loop_
_geom_torsion_atom_site_label_1
_geom_torsion_atom_site_label_2
_geom_torsion_atom_site_label_3
_geom_torsion_atom_site_label_4
_geom_torsion
C16 N1 C2 O1 178.9(3)
C1 N1 C2 O1 6.1(6)
C16 N1 C2 C3 -5.4(4)
C1 N1 C2 C3 -178.3(3)
C5 N2 C3 C15 63.4(5)
C5 N2 C3 C4 -165.1(3)
C5 N2 C3 C2 -51.7(4)
O1 C2 C3 N2 -52.2(5)
N1 C2 C3 N2 132.1(3)
O1 C2 C3 C15 -177.2(3)
N1 C2 C3 C15 7.2(3)
O1 C2 C3 C4 64.1(4)
N1 C2 C3 C4 -111.5(3)
O5 N3 C4 C21 -42.5(4)
O4 N3 C4 C21 139.8(3)
O5 N3 C4 C3 -169.7(3)
O4 N3 C4 C3 12.6(4)
N2 C3 C4 N3 -67.5(3)
C15 C3 C4 N3 65.8(4)
C2 C3 C4 N3 175.6(3)
N2 C3 C4 C21 167.8(3)
C15 C3 C4 C21 -58.9(4)
C2 C3 C4 C21 50.9(4)
C3 N2 C5 O2 1.4(7)
C3 N2 C5 O3 -177.9(3)
C16 C11 C12 C13 -1.1(6)
C11 C12 C13 C14 -0.4(6)
C11 C12 C13 Br1 178.1(3)
C12 C13 C14 C15 2.1(5)
Br1 C13 C14 C15 -176.5(2)
C13 C14 C15 C16 -2.2(5)
C13 C14 C15 C3 173.6(3)
N2 C3 C15 C14 57.9(5)
C4 C3 C15 C14 -71.2(5)
C2 C3 C15 C14 177.3(3)
N2 C3 C15 C16 -125.9(3)
C4 C3 C15 C16 105.0(3)
C2 C3 C15 C16 -6.5(3)
C12 C11 C16 N1 -178.8(3)
C12 C11 C16 C15 0.9(5)
C2 N1 C16 C11 -179.1(3)
C1 N1 C16 C11 -6.4(6)
C2 N1 C16 C15 1.1(4)
C1 N1 C16 C15 173.9(3)
C14 C15 C16 C11 0.8(5)
C3 C15 C16 C11 -175.9(3)
C14 C15 C16 N1 -179.5(3)
C3 C15 C16 N1 3.8(4)
N3 C4 C21 C26 -53.7(5)
C3 C4 C21 C26 73.5(5)
N3 C4 C21 C22 125.9(4)
C3 C4 C21 C22 -106.9(4)
C26 C21 C22 C23 -1.0(6)
C4 C21 C22 C23 179.3(4)
C21 C22 C23 C24 0.1(8)
C22 C23 C24 C25 0.8(9)
C23 C24 C25 C26 -0.8(8)
C24 C25 C26 C21 -0.2(7)
C22 C21 C26 C25 1.1(6)
C4 C21 C26 C25 -179.3(4)
O2 C5 O3 C6 -3.4(7)
N2 C5 O3 C6 175.9(3)
C9 C6 O3 C5 65.5(5)
C8 C6 O3 C5 -61.7(5)
C7 C6 O3 C5 -176.2(4)
